data_4084915
loop_
_publ_author_name
'Smith, Elizabeth J.'
'Pridmore, Natalie E.'
'Whitwood, Adrian C.'
'Lynam, Jason M.'

_publ_section_title
;
 Synthesis of Phosphonium-Substituted Vinylidene Complexes from [HC\\tb
 CCH2PPh3]+: Exploring the Competition between Allene and Vinylidene
 Formation.
;
_journal_issue 24
_journal_name_full Organometallics
_journal_page_first 7260
_journal_paper_doi 10.1021/om5010429
_journal_volume 33
_journal_year 2014
_chemical_formula_moiety 'C39 H34 P2, 2(B F4)'
_chemical_formula_sum 'C39 H34 B2 F8 P2'
_chemical_formula_weight 738.22
_chemical_name_systematic
;
 ? 
;
_space_group_crystal_system triclinic
_space_group_IT_number 2
_space_group_name_Hall '-P 1'
_space_group_name_H-M_alt 'P -1'
_symmetry_space_group_name_Hall '-P 1'
_symmetry_space_group_name_H-M 'P -1'
_atom_sites_solution_hydrogens geom
_atom_sites_solution_primary iterative
_atom_sites_solution_secondary difmap
_audit_creation_date 2013-12-15
_audit_creation_method
;
Olex2 1.2
(compiled 2013.09.17 svn.r2790 for OlexSys, GUI svn.r4601)
;
_cell_angle_alpha 65.358(5)
_cell_angle_beta 75.008(4)
_cell_angle_gamma 83.678(4)
_cell_formula_units_Z 2
_cell_length_a 9.9081(4)
_cell_length_b 13.7516(7)
_cell_length_c 14.6581(8)
_cell_measurement_reflns_used 4084
_cell_measurement_temperature 110.05(10)
_cell_measurement_theta_max 28.4710
_cell_measurement_theta_min 3.2590
_cell_volume 1753.52(17)
_computing_cell_refinement
;
CrysAlisPro, Agilent Technologies,
Version 1.171.36.28 (release 01-02-2013 CrysAlis171 .NET)
(compiled Feb  1 2013,16:14:44)
;
_computing_data_collection
;
CrysAlisPro, Agilent Technologies,
Version 1.171.36.28 (release 01-02-2013 CrysAlis171 .NET)
(compiled Feb  1 2013,16:14:44)
;
_computing_data_reduction
;
CrysAlisPro, Agilent Technologies,
Version 1.171.36.28 (release 01-02-2013 CrysAlis171 .NET)
(compiled Feb  1 2013,16:14:44)
;
_computing_molecular_graphics 'Olex2 (Dolomanov et al., 2009)'
_computing_publication_material 'Olex2 (Dolomanov et al., 2009)'
_computing_structure_refinement 'ShelXL (Sheldrick, 2008)'
_computing_structure_solution
;
Superflip (Palatinus & Chapuis, 2007;Palatinus & van der Lee, 2008;
Palatinus et al., 2012)
;
_diffrn_ambient_temperature 110.05(10)
_diffrn_detector_area_resol_mean 16.1450
_diffrn_measured_fraction_theta_full 0.9830
_diffrn_measured_fraction_theta_max 0.823
_diffrn_measurement_details
;
  1 omega    1.00   88.00   1.0000  120.0000
omega____ theta____ kappa____ phi______ frames
    -       19.1763   57.0000 -150.0000 87

  2 omega   23.00   61.00   1.0000  120.0000
omega____ theta____ kappa____ phi______ frames
    -       19.1763  -99.0000   90.0000 38

  3 omega  -11.00   88.00   1.0000  120.0000
omega____ theta____ kappa____ phi______ frames
    -       19.1763   77.0000  -30.0000 99

  4 omega  -18.00   32.00   1.0000  120.0000
omega____ theta____ kappa____ phi______ frames
    -       19.1763   19.0000  150.0000 50
;
_diffrn_measurement_device_type 'SuperNova, Single source at offset, Eos'
_diffrn_measurement_method '\w scans'
_diffrn_orient_matrix_UB_11 -0.0223751000
_diffrn_orient_matrix_UB_12 0.0304887000
_diffrn_orient_matrix_UB_13 0.0301200000
_diffrn_orient_matrix_UB_21 0.0706523000
_diffrn_orient_matrix_UB_22 0.0094894000
_diffrn_orient_matrix_UB_23 -0.0039822000
_diffrn_orient_matrix_UB_31 0.0000188000
_diffrn_orient_matrix_UB_32 0.0469112000
_diffrn_orient_matrix_UB_33 -0.0455811000
_diffrn_radiation_monochromator mirror
_diffrn_radiation_type MoK\a
_diffrn_radiation_wavelength 0.71073
_diffrn_reflns_av_R_equivalents 0.0225
_diffrn_reflns_av_unetI/netI 0.0554
_diffrn_reflns_limit_h_max 12
_diffrn_reflns_limit_h_min -13
_diffrn_reflns_limit_k_max 17
_diffrn_reflns_limit_k_min -18
_diffrn_reflns_limit_l_max 20
_diffrn_reflns_limit_l_min -20
_diffrn_reflns_number 11775
_diffrn_reflns_theta_full 26.32
_diffrn_reflns_theta_max 29.19
_diffrn_reflns_theta_min 2.90
_diffrn_source 'SuperNova (Mo) X-ray Source'
_exptl_absorpt_coefficient_mu 0.196
_exptl_absorpt_correction_T_max 0.996
_exptl_absorpt_correction_T_min 0.965
_exptl_absorpt_correction_type analytical
_exptl_absorpt_process_details
;
CrysAlisPro, Agilent Technologies,
Version 1.171.36.28 (release 01-02-2013 CrysAlis171 .NET)
(compiled Feb  1 2013,16:14:44)
Analytical numeric absorption correction using a multifaceted crystal
            model based on expressions derived by R.C. Clark & J.S. Reid.
(Clark, R. C. & Reid, J. S. (1995). Acta Cryst. A51, 887-897)
;
_exptl_crystal_colour 'clear colourless'
_exptl_crystal_colour_lustre clear
_exptl_crystal_colour_primary colourless
_exptl_crystal_density_diffrn 1.398
_exptl_crystal_density_method 'not measured'
_exptl_crystal_description plank
_exptl_crystal_F_000 760
_exptl_crystal_size_max 0.3396
_exptl_crystal_size_mid 0.0895
_exptl_crystal_size_min 0.0229
_refine_diff_density_max 1.335
_refine_diff_density_min -0.995
_refine_diff_density_rms 0.081
_refine_ls_extinction_method none
_refine_ls_goodness_of_fit_ref 1.079
_refine_ls_hydrogen_treatment constr
_refine_ls_matrix_type full
_refine_ls_number_parameters 496
_refine_ls_number_reflns 7817
_refine_ls_number_restraints 68
_refine_ls_restrained_S_all 1.076
_refine_ls_R_factor_all 0.0981
_refine_ls_R_factor_gt 0.0765
_refine_ls_shift/su_max 0.000
_refine_ls_shift/su_mean 0.000
_refine_ls_structure_factor_coef Fsqd
_refine_ls_weighting_details 'calc w=1/[\s^2^(Fo^2^)+(0.0478P)^2^+5.1572P] where P=(Fo^2^+2Fc^2^)/3'
_refine_ls_weighting_scheme calc
_refine_ls_wR_factor_gt 0.1706
_refine_ls_wR_factor_ref 0.1828
_reflns_number_gt 6191
_reflns_number_total 7817
_reflns_threshold_expression >2sigma(I)
_cod_data_source_file om5010429_si_002.cif
_cod_data_source_block '[8](BF4)2'
_cod_depositor_comments 'Adding full bibliography for 4084912--4084917.cif.'
_cod_database_code 4084915
_chemical_oxdiff_formula 'C39 H34 P2 B2 F8'
_chemical_oxdiff_usercomment 'Lizzie's ejs278-3'
_reflns_odcompleteness_completeness 98.30
_reflns_odcompleteness_iscentric 1
_reflns_odcompleteness_theta 26.32
_olex2_refinement_description
;
1. Fixed Uiso
 At 1.2 times of:
  All C(H) groups, All C(H,H) groups
2. Shared sites
{F5, F5A}
{B2, B2A}
3. Restrained distances
 B1-F1 \\sim B1A-F1A \\sim B1-F2 \\sim B1A-F2A \\sim B1-F3 \\sim B1A-F3A \\sim
B1-F4 \\sim B1A-F4A
 with sigma of 0.001
 B2-F5 \\sim B2A-F5A \\sim B2-F6 \\sim B2A-F6A \\sim B2-F7 \\sim B2A-F7A \\sim
B2-F8 \\sim B2A-F8A
 with sigma of 0.001
4. Uiso/Uaniso restraints and constraints
Uanis(B2) \\sim Ueq, Uanis(B2A) \\sim Ueq: with sigma of 0.005 and sigma for
terminal atoms of 0.01
Uanis(F2) = Uanis(F2A)
Uanis(F4) = Uanis(F4A)
Uanis(F3) = Uanis(F3A)
Uanis(F1) = Uanis(F1A)
Uanis(B1) = Uanis(B1A)
Uanis(F8) = Uanis(F8A)
Uanis(F6) = Uanis(F6A)
Uanis(F7) = Uanis(F7A)
Uanis(F5) = Uanis(F5A)
Uanis(B2) = Uanis(B2A)
5. Others
 Sof(H2A)=Sof(H2B)=Sof(C3A)=Sof(H3AA)=Sof(H3AB)=1-FVAR(1)
 Sof(H1A)=Sof(H1B)=Sof(C3)=Sof(H3A)=Sof(H3B)=FVAR(1)
 Sof(B1A)=Sof(F1A)=Sof(F2A)=Sof(F3A)=Sof(F4A)=1-FVAR(2)
 Sof(B1)=Sof(F1)=Sof(F2)=Sof(F3)=Sof(F4)=FVAR(2)
 Sof(B2A)=Sof(F5A)=Sof(F6A)=Sof(F7A)=Sof(F8A)=1-FVAR(3)
 Sof(B2)=Sof(F5)=Sof(F6)=Sof(F7)=Sof(F8)=FVAR(3)
6.a Secondary CH2 refined with riding coordinates:
 C1(H1A,H1B), C2(H2A,H2B)
6.b Aromatic/amide H refined with riding coordinates:
 C5(H5), C6(H6), C7(H7), C8(H8), C9(H9), C11(H11), C12(H12), C13(H13),
 C14(H14), C15(H15), C17(H17), C18(H18), C19(H19), C20(H20), C21(H21), C23(H23),
  C24(H24), C25(H25), C26(H26), C27(H27), C29(H29), C30(H30), C31(H31),
 C32(H32), C33(H33), C35(H35), C36(H36), C37(H37), C38(H38), C39(H39)
6.c X=CH2 refined with riding coordinates:
 C3(H3A,H3B), C3A(H3AA,H3AB)
;

loop_
_space_group_symop_id
_space_group_symop_operation_xyz
1 'x, y, z'
2 '-x, -y, -z'

loop_
_atom_site_label
_atom_site_type_symbol
_atom_site_fract_x
_atom_site_fract_y
_atom_site_fract_z
_atom_site_U_iso_or_equiv
_atom_site_adp_type
_atom_site_occupancy
_atom_site_symmetry_multiplicity
_atom_site_calc_flag
_atom_site_disorder_assembly
_atom_site_disorder_group
_atom_site_refinement_flags_posn
_atom_site_refinement_flags_adp
C1 C 0.1730(4) 0.8500(3) 0.1421(3) 0.0255(7) Uani 1 1 d . . . .
H1A H 0.1744 0.8840 0.0676 0.031 Uiso 0.545(9) 1 calc A 1 R .
H1B H 0.0744 0.8473 0.1807 0.031 Uiso 0.545(9) 1 calc A 1 R .
C2 C 0.2533(4) 0.9208(3) 0.1660(3) 0.0252(7) Uani 1 1 d A . . .
H2A H 0.2816 0.9862 0.1023 0.030 Uiso 0.455(9) 1 calc A 2 R .
H2B H 0.3398 0.8826 0.1837 0.030 Uiso 0.455(9) 1 calc A 2 R .
C3 C 0.3622(7) 0.9662(5) 0.1053(5) 0.0273(18) Uani 0.545(9) 1 d A 1 . .
H3A H 0.3968 0.9570 0.0426 0.033 Uiso 0.545(9) 1 calc A 1 R .
H3B H 0.4112 1.0102 0.1215 0.033 Uiso 0.545(9) 1 calc A 1 R .
C3A C 0.0916(7) 0.8894(6) 0.0844(5) 0.0192(18) Uani 0.455(9) 1 d A 2 . .
H3AA H 0.0788 0.9647 0.0546 0.023 Uiso 0.455(9) 1 calc A 2 R .
H3AB H 0.0419 0.8442 0.0701 0.023 Uiso 0.455(9) 1 calc A 2 R .
C4 C 0.3867(3) 0.7134(3) 0.0739(2) 0.0207(7) Uani 1 1 d . . . .
C5 C 0.3886(4) 0.7798(3) -0.0289(3) 0.0248(7) Uani 1 1 d A . . .
H5 H 0.3184 0.8328 -0.0455 0.030 Uiso 1 1 calc . . R .
C6 C 0.4941(4) 0.7676(3) -0.1066(3) 0.0314(8) Uani 1 1 d . . . .
H6 H 0.4955 0.8122 -0.1768 0.038 Uiso 1 1 calc A . R .
C7 C 0.5970(4) 0.6914(3) -0.0832(3) 0.0366(9) Uani 1 1 d A . . .
H7 H 0.6685 0.6834 -0.1370 0.044 Uiso 1 1 calc . . R .
C8 C 0.5961(4) 0.6267(4) 0.0189(3) 0.0400(10) Uani 1 1 d . . . .
H8 H 0.6677 0.5748 0.0350 0.048 Uiso 1 1 calc A . R .
C9 C 0.4910(4) 0.6370(3) 0.0980(3) 0.0318(8) Uani 1 1 d A . . .
H9 H 0.4903 0.5923 0.1680 0.038 Uiso 1 1 calc . . R .
C10 C 0.1040(4) 0.6322(2) 0.1765(2) 0.0203(7) Uani 1 1 d . . . .
C11 C 0.1431(4) 0.5510(3) 0.1410(3) 0.0265(7) Uani 1 1 d A . . .
H11 H 0.2385 0.5413 0.1123 0.032 Uiso 1 1 calc . . R .
C12 C 0.0411(4) 0.4843(3) 0.1481(3) 0.0341(9) Uani 1 1 d . . . .
H12 H 0.0674 0.4283 0.1250 0.041 Uiso 1 1 calc A . R .
C13 C -0.0981(4) 0.4991(3) 0.1885(3) 0.0315(8) Uani 1 1 d A . . .
H13 H -0.1671 0.4539 0.1922 0.038 Uiso 1 1 calc . . R .
C14 C -0.1374(4) 0.5795(3) 0.2235(3) 0.0275(8) Uani 1 1 d . . . .
H14 H -0.2332 0.5891 0.2515 0.033 Uiso 1 1 calc A . R .
C15 C -0.0371(4) 0.6463(3) 0.2178(3) 0.0245(7) Uani 1 1 d A . . .
H15 H -0.0643 0.7015 0.2418 0.029 Uiso 1 1 calc . . R .
C16 C 0.2814(3) 0.6591(2) 0.2958(2) 0.0192(6) Uani 1 1 d . . . .
C17 C 0.1933(4) 0.5848(3) 0.3818(3) 0.0211(7) Uani 1 1 d A . . .
H17 H 0.1109 0.5615 0.3751 0.025 Uiso 1 1 calc . . R .
C18 C 0.2269(4) 0.5453(3) 0.4767(3) 0.0259(7) Uani 1 1 d . . . .
H18 H 0.1671 0.4949 0.5355 0.031 Uiso 1 1 calc A . R .
C19 C 0.3475(4) 0.5791(3) 0.4867(3) 0.0271(8) Uani 1 1 d A . . .
H19 H 0.3700 0.5519 0.5522 0.033 Uiso 1 1 calc . . R .
C20 C 0.4346(4) 0.6523(3) 0.4011(3) 0.0264(7) Uani 1 1 d . . . .
H20 H 0.5163 0.6760 0.4083 0.032 Uiso 1 1 calc A . R .
C21 C 0.4039(4) 0.6915(3) 0.3052(3) 0.0235(7) Uani 1 1 d A . . .
H21 H 0.4657 0.7399 0.2462 0.028 Uiso 1 1 calc . . R .
C22 C 0.0468(4) 1.0697(3) 0.2201(3) 0.0234(7) Uani 1 1 d A . . .
C23 C 0.0853(4) 1.1429(3) 0.1182(3) 0.0290(8) Uani 1 1 d . . . .
H23 H 0.1685 1.1326 0.0734 0.035 Uiso 1 1 calc . . R .
C24 C 0.0001(4) 1.2320(3) 0.0821(3) 0.0341(9) Uani 1 1 d . . . .
H24 H 0.0254 1.2825 0.0124 0.041 Uiso 1 1 calc . . R .
C25 C -0.1202(4) 1.2470(3) 0.1473(3) 0.0333(9) Uani 1 1 d . . . .
H25 H -0.1782 1.3072 0.1220 0.040 Uiso 1 1 calc . . R .
C26 C -0.1572(4) 1.1752(3) 0.2491(4) 0.0366(9) Uani 1 1 d . . . .
H26 H -0.2394 1.1870 0.2938 0.044 Uiso 1 1 calc . . R .
C27 C -0.0747(4) 1.0857(3) 0.2865(3) 0.0323(8) Uani 1 1 d . . . .
H27 H -0.1006 1.0358 0.3564 0.039 Uiso 1 1 calc . . R .
C28 C 0.2883(4) 1.0067(3) 0.3120(2) 0.0209(7) Uani 1 1 d A . . .
C29 C 0.2512(4) 1.0918(3) 0.3426(3) 0.0240(7) Uani 1 1 d . . . .
H29 H 0.1633 1.1264 0.3379 0.029 Uiso 1 1 calc . . R .
C30 C 0.3450(4) 1.1251(3) 0.3800(3) 0.0268(8) Uani 1 1 d . . . .
H30 H 0.3209 1.1827 0.4010 0.032 Uiso 1 1 calc . . R .
C31 C 0.4724(4) 1.0748(3) 0.3869(3) 0.0269(8) Uani 1 1 d . . . .
H31 H 0.5361 1.0982 0.4120 0.032 Uiso 1 1 calc . . R .
C32 C 0.5082(4) 0.9896(3) 0.3572(3) 0.0288(8) Uani 1 1 d . . . .
H32 H 0.5961 0.9550 0.3625 0.035 Uiso 1 1 calc . . R .
C33 C 0.4165(4) 0.9552(3) 0.3200(3) 0.0262(7) Uani 1 1 d . . . .
H33 H 0.4408 0.8969 0.3000 0.031 Uiso 1 1 calc . . R .
C34 C 0.0644(4) 0.8536(3) 0.3783(3) 0.0240(7) Uani 1 1 d A . . .
C35 C -0.0617(4) 0.8222(3) 0.3733(3) 0.0308(8) Uani 1 1 d . . . .
H35 H -0.0942 0.8558 0.3117 0.037 Uiso 1 1 calc . . R .
C36 C -0.1393(4) 0.7412(3) 0.4591(3) 0.0380(10) Uani 1 1 d . . . .
H36 H -0.2247 0.7189 0.4557 0.046 Uiso 1 1 calc . . R .
C37 C -0.0932(4) 0.6927(3) 0.5494(3) 0.0379(10) Uani 1 1 d . . . .
H37 H -0.1476 0.6382 0.6080 0.045 Uiso 1 1 calc . . R .
C38 C 0.0321(5) 0.7238(3) 0.5543(3) 0.0365(10) Uani 1 1 d . . . .
H38 H 0.0638 0.6899 0.6162 0.044 Uiso 1 1 calc . . R .
C39 C 0.1121(4) 0.8044(3) 0.4691(3) 0.0272(8) Uani 1 1 d . . . .
H39 H 0.1980 0.8256 0.4726 0.033 Uiso 1 1 calc . . R .
P1 P 0.23709(9) 0.71358(6) 0.17292(6) 0.01761(19) Uani 1 1 d A . . .
P2 P 0.16303(9) 0.96123(7) 0.26937(7) 0.01956(19) Uani 1 1 d . . . .
B2 B 0.7280(3) 0.89137(19) 0.14855(16) 0.0141(6) Uani 0.574(3) 1 d B 1 . U
B2A B 0.7280(3) 0.89137(19) 0.14855(16) 0.0141(6) Uani 0.426(3) 1 d B 2 . U
F5 F 0.7018(3) 0.8222(2) 0.25223(17) 0.0467(7) Uani 0.574(3) 1 d B 1 . .
F5A F 0.7018(3) 0.8222(2) 0.25223(17) 0.0467(7) Uani 0.426(3) 1 d B 2 . .
F6 F 0.7868(6) 0.8275(4) 0.0960(3) 0.0620(12) Uani 0.574(3) 1 d B 1 . .
F6A F 0.8673(4) 0.8798(6) 0.1041(5) 0.0620(12) Uani 0.426(3) 1 d B 2 . .
F7 F 0.5971(4) 0.9188(6) 0.1272(5) 0.0783(16) Uani 0.574(3) 1 d B 1 . .
F7A F 0.6541(9) 0.8695(8) 0.0908(6) 0.0783(16) Uani 0.426(3) 1 d B 2 . .
F8 F 0.7928(6) 0.9834(4) 0.1326(6) 0.0853(17) Uani 0.574(3) 1 d B 1 . .
F8A F 0.6999(10) 0.9936(4) 0.1456(8) 0.0853(17) Uani 0.426(3) 1 d B 2 . .
B1 B 0.5051(6) 0.3740(5) 0.3125(3) 0.0253(11) Uani 0.726(11) 1 d C 1 . .
B1A B 0.5298(16) 0.3771(12) 0.3067(10) 0.0253(11) Uani 0.274(11) 1 d C 2 . .
F1 F 0.3813(6) 0.3952(7) 0.2793(5) 0.0374(11) Uani 0.726(11) 1 d C 1 . .
F1A F 0.3880(17) 0.387(2) 0.3081(14) 0.0374(11) Uani 0.274(11) 1 d C 2 . .
F2 F 0.4839(8) 0.2992(4) 0.4144(4) 0.0550(17) Uani 0.726(11) 1 d C 1 . .
F2A F 0.560(2) 0.2885(10) 0.3900(11) 0.0550(17) Uani 0.274(11) 1 d C 2 . .
F3 F 0.6001(9) 0.3344(5) 0.2478(6) 0.0512(16) Uani 0.726(11) 1 d C 1 . .
F3A F 0.607(3) 0.3670(16) 0.2172(14) 0.0512(16) Uani 0.274(11) 1 d C 2 . .
F4 F 0.5558(14) 0.4681(10) 0.3051(18) 0.0318(19) Uani 0.726(11) 1 d C 1 . .
F4A F 0.582(4) 0.470(3) 0.302(5) 0.0318(19) Uani 0.274(11) 1 d C 2 . .

loop_
_atom_site_aniso_label
_atom_site_aniso_U_11
_atom_site_aniso_U_22
_atom_site_aniso_U_33
_atom_site_aniso_U_23
_atom_site_aniso_U_13
_atom_site_aniso_U_12
C1 0.041(2) 0.0173(15) 0.0198(16) -0.0076(13) -0.0102(15) -0.0002(15)
C2 0.040(2) 0.0165(15) 0.0199(16) -0.0075(13) -0.0091(15) 0.0018(15)
C3 0.035(4) 0.026(3) 0.018(3) -0.008(3) 0.001(3) -0.009(3)
C3A 0.023(4) 0.016(3) 0.015(3) -0.004(3) -0.004(3) 0.001(3)
C4 0.0227(16) 0.0209(15) 0.0191(16) -0.0084(13) -0.0033(13) -0.0051(13)
C5 0.0304(18) 0.0242(17) 0.0194(16) -0.0075(13) -0.0072(14) -0.0010(15)
C6 0.036(2) 0.034(2) 0.0191(17) -0.0058(15) -0.0051(15) -0.0028(17)
C7 0.033(2) 0.047(2) 0.0237(19) -0.0137(17) 0.0026(16) -0.0002(18)
C8 0.037(2) 0.047(2) 0.032(2) -0.0151(19) -0.0091(17) 0.0155(19)
C9 0.034(2) 0.036(2) 0.0225(18) -0.0088(15) -0.0094(15) 0.0064(17)
C10 0.0274(17) 0.0154(14) 0.0184(15) -0.0041(12) -0.0097(13) -0.0017(13)
C11 0.0264(18) 0.0239(17) 0.0347(19) -0.0159(15) -0.0102(15) 0.0022(14)
C12 0.036(2) 0.0279(19) 0.049(2) -0.0217(18) -0.0157(18) -0.0004(17)
C13 0.036(2) 0.0237(17) 0.036(2) -0.0076(16) -0.0158(17) -0.0073(16)
C14 0.0261(18) 0.0277(18) 0.0267(18) -0.0072(15) -0.0076(14) -0.0038(15)
C15 0.0264(18) 0.0243(17) 0.0223(17) -0.0085(14) -0.0064(14) -0.0001(14)
C16 0.0249(16) 0.0177(15) 0.0148(15) -0.0064(12) -0.0056(12) 0.0020(13)
C17 0.0219(16) 0.0194(15) 0.0231(16) -0.0084(13) -0.0075(13) 0.0005(13)
C18 0.0344(19) 0.0217(16) 0.0184(16) -0.0050(13) -0.0066(14) 0.0008(15)
C19 0.036(2) 0.0244(17) 0.0215(17) -0.0075(14) -0.0141(15) 0.0080(15)
C20 0.0288(18) 0.0286(18) 0.0281(18) -0.0145(15) -0.0135(15) 0.0032(15)
C21 0.0255(17) 0.0228(16) 0.0232(17) -0.0089(14) -0.0081(14) 0.0000(14)
C22 0.0256(17) 0.0182(15) 0.0311(18) -0.0116(14) -0.0121(14) 0.0006(13)
C23 0.034(2) 0.0267(18) 0.0305(19) -0.0139(15) -0.0132(16) 0.0057(16)
C24 0.045(2) 0.0287(19) 0.034(2) -0.0140(16) -0.0192(18) 0.0070(17)
C25 0.032(2) 0.0245(18) 0.054(2) -0.0197(18) -0.0243(19) 0.0073(16)
C26 0.0224(18) 0.030(2) 0.056(3) -0.0185(19) -0.0071(17) 0.0031(16)
C27 0.0260(19) 0.0275(18) 0.039(2) -0.0108(16) -0.0054(16) 0.0000(15)
C28 0.0264(17) 0.0169(15) 0.0181(15) -0.0048(12) -0.0052(13) -0.0042(13)
C29 0.0237(17) 0.0232(16) 0.0232(17) -0.0103(14) 0.0010(13) -0.0049(14)
C30 0.034(2) 0.0257(17) 0.0220(17) -0.0123(14) -0.0002(14) -0.0072(15)
C31 0.0335(19) 0.0281(18) 0.0168(16) -0.0049(14) -0.0048(14) -0.0112(15)
C32 0.0296(19) 0.0279(18) 0.0297(19) -0.0082(15) -0.0152(15) 0.0020(15)
C33 0.0302(19) 0.0219(16) 0.0287(18) -0.0110(14) -0.0101(15) 0.0009(15)
C34 0.0271(18) 0.0188(16) 0.0254(17) -0.0103(13) -0.0021(14) -0.0014(14)
C35 0.0274(19) 0.0256(18) 0.040(2) -0.0158(16) -0.0049(16) -0.0008(15)
C36 0.030(2) 0.029(2) 0.054(3) -0.0238(19) 0.0054(18) -0.0062(16)
C37 0.037(2) 0.0236(18) 0.040(2) -0.0118(17) 0.0139(18) -0.0074(16)
C38 0.048(2) 0.0247(18) 0.0263(19) -0.0070(15) 0.0039(17) -0.0011(18)
C39 0.0307(19) 0.0223(17) 0.0254(18) -0.0090(14) -0.0026(15) -0.0002(15)
P1 0.0220(4) 0.0154(4) 0.0156(4) -0.0054(3) -0.0062(3) -0.0002(3)
P2 0.0212(4) 0.0167(4) 0.0210(4) -0.0075(3) -0.0051(3) -0.0013(3)
B2 0.0137(14) 0.0136(14) 0.0095(13) -0.0022(11) -0.0011(11) 0.0075(12)
B2A 0.0137(14) 0.0136(14) 0.0095(13) -0.0022(11) -0.0011(11) 0.0075(12)
F5 0.0422(14) 0.0518(15) 0.0310(13) -0.0044(11) -0.0053(11) 0.0015(12)
F5A 0.0422(14) 0.0518(15) 0.0310(13) -0.0044(11) -0.0053(11) 0.0015(12)
F6 0.058(3) 0.071(3) 0.043(2) -0.013(2) -0.012(2) 0.012(2)
F6A 0.058(3) 0.071(3) 0.043(2) -0.013(2) -0.012(2) 0.012(2)
F7 0.072(4) 0.116(5) 0.051(3) -0.030(3) -0.031(3) 0.004(3)
F7A 0.072(4) 0.116(5) 0.051(3) -0.030(3) -0.031(3) 0.004(3)
F8 0.063(3) 0.043(2) 0.113(4) -0.004(2) -0.006(4) -0.006(3)
F8A 0.063(3) 0.043(2) 0.113(4) -0.004(2) -0.006(4) -0.006(3)
B1 0.028(3) 0.024(2) 0.028(2) -0.0109(17) -0.008(2) -0.008(2)
B1A 0.028(3) 0.024(2) 0.028(2) -0.0109(17) -0.008(2) -0.008(2)
F1 0.0247(13) 0.057(2) 0.036(4) -0.019(3) -0.0117(19) -0.0067(13)
F1A 0.0247(13) 0.057(2) 0.036(4) -0.019(3) -0.0117(19) -0.0067(13)
F2 0.083(5) 0.0390(18) 0.036(2) 0.0061(16) -0.025(3) -0.035(3)
F2A 0.083(5) 0.0390(18) 0.036(2) 0.0061(16) -0.025(3) -0.035(3)
F3 0.0439(19) 0.052(4) 0.071(4) -0.041(3) -0.015(3) 0.017(3)
F3A 0.0439(19) 0.052(4) 0.071(4) -0.041(3) -0.015(3) 0.017(3)
F4 0.039(6) 0.0247(11) 0.034(2) -0.0062(12) -0.019(5) -0.008(3)
F4A 0.039(6) 0.0247(11) 0.034(2) -0.0062(12) -0.019(5) -0.008(3)

loop_
_atom_type_symbol
_atom_type_description
_atom_type_scat_dispersion_real
_atom_type_scat_dispersion_imag
_atom_type_scat_source
C C 0.0033 0.0016 'International Tables Vol C Tables 4.2.6.8 and 6.1.1.4'
H H 0.0000 0.0000 'International Tables Vol C Tables 4.2.6.8 and 6.1.1.4'
B B 0.0013 0.0007 'International Tables Vol C Tables 4.2.6.8 and 6.1.1.4'
F F 0.0171 0.0103 'International Tables Vol C Tables 4.2.6.8 and 6.1.1.4'
P P 0.1023 0.0942 'International Tables Vol C Tables 4.2.6.8 and 6.1.1.4'

loop_
_exptl_crystal_face_index_h
_exptl_crystal_face_index_k
_exptl_crystal_face_index_l
_exptl_crystal_face_perp_dist
_exptl_oxdiff_crystal_face_indexfrac_h
_exptl_oxdiff_crystal_face_indexfrac_k
_exptl_oxdiff_crystal_face_indexfrac_l
_exptl_oxdiff_crystal_face_x
_exptl_oxdiff_crystal_face_y
_exptl_oxdiff_crystal_face_z
0 1 -1 0.0447 0.0004 1.0000 -0.9994 0.0004 0.0135 0.0925
0 -1 1 0.0447 -0.0004 -1.0000 0.9994 -0.0004 -0.0135 -0.0925
0 1 1 0.0115 -0.0003 1.0003 1.0005 0.0606 0.0055 0.0013
0 -1 -1 0.0115 0.0003 -1.0003 -1.0005 -0.0606 -0.0055 -0.0013
-1 -1 0 0.1010 -1.0003 -1.0002 -0.0006 -0.0081 -0.0802 -0.0469
1 1 0 0.1270 1.0003 1.0002 0.0006 0.0081 0.0802 0.0469
1 -1 1 0.1133 0.9998 -0.9999 0.9995 -0.0228 0.0572 -0.0924

loop_
_geom_angle_atom_site_label_1
_geom_angle_atom_site_label_2
_geom_angle_atom_site_label_3
_geom_angle
H1A C1 H1B 107.4
C2 C1 H1A 108.3
C2 C1 H1B 108.3
C2 C1 P1 115.8(3)
C3A C1 H1B 67.4
C3A C1 C2 120.8(4)
C3A C1 P1 121.4(4)
P1 C1 H1A 108.3
P1 C1 H1B 108.3
C1 C2 H2A 108.1
C1 C2 H2B 108.1
C1 C2 P2 116.8(3)
H2A C2 H2B 107.3
C3 C2 C1 121.1(4)
C3 C2 H2B 65.9
C3 C2 P2 120.5(4)
P2 C2 H2A 108.1
P2 C2 H2B 108.1
C2 C3 H3A 120.0
C2 C3 H3B 120.0
H3A C3 H3B 120.0
C1 C3A H3AA 120.0
C1 C3A H3AB 120.0
H3AA C3A H3AB 120.0
C5 C4 P1 119.5(3)
C9 C4 C5 120.2(3)
C9 C4 P1 119.7(3)
C4 C5 H5 120.4
C6 C5 C4 119.2(3)
C6 C5 H5 120.4
C5 C6 H6 119.6
C7 C6 C5 120.8(3)
C7 C6 H6 119.6
C6 C7 H7 120.0
C6 C7 C8 119.9(4)
C8 C7 H7 120.0
C7 C8 H8 119.8
C7 C8 C9 120.4(4)
C9 C8 H8 119.8
C4 C9 H9 120.3
C8 C9 C4 119.5(3)
C8 C9 H9 120.3
C11 C10 C15 119.6(3)
C11 C10 P1 119.2(3)
C15 C10 P1 121.1(3)
C10 C11 H11 120.2
C12 C11 C10 119.6(3)
C12 C11 H11 120.2
C11 C12 H12 119.8
C13 C12 C11 120.3(4)
C13 C12 H12 119.8
C12 C13 H13 119.9
C12 C13 C14 120.3(4)
C14 C13 H13 119.9
C13 C14 H14 119.9
C13 C14 C15 120.1(3)
C15 C14 H14 119.9
C10 C15 H15 120.0
C14 C15 C10 120.0(3)
C14 C15 H15 120.0
C17 C16 C21 120.3(3)
C17 C16 P1 120.0(3)
C21 C16 P1 119.7(2)
C16 C17 H17 120.3
C18 C17 C16 119.4(3)
C18 C17 H17 120.3
C17 C18 H18 119.8
C17 C18 C19 120.5(3)
C19 C18 H18 119.8
C18 C19 H19 120.1
C20 C19 C18 119.7(3)
C20 C19 H19 120.1
C19 C20 H20 119.7
C19 C20 C21 120.7(3)
C21 C20 H20 119.7
C16 C21 H21 120.3
C20 C21 C16 119.4(3)
C20 C21 H21 120.3
C23 C22 C27 120.4(3)
C23 C22 P2 119.2(3)
C27 C22 P2 120.1(3)
C22 C23 H23 120.4
C22 C23 C24 119.2(4)
C24 C23 H23 120.4
C23 C24 H24 119.9
C25 C24 C23 120.3(4)
C25 C24 H24 119.9
C24 C25 H25 119.8
C24 C25 C26 120.5(4)
C26 C25 H25 119.8
C25 C26 H26 119.8
C25 C26 C27 120.3(4)
C27 C26 H26 119.8
C22 C27 H27 120.4
C26 C27 C22 119.3(4)
C26 C27 H27 120.4
C29 C28 P2 118.4(3)
C33 C28 C29 120.5(3)
C33 C28 P2 121.0(3)
C28 C29 H29 120.4
C30 C29 C28 119.1(3)
C30 C29 H29 120.4
C29 C30 H30 119.8
C31 C30 C29 120.3(3)
C31 C30 H30 119.8
C30 C31 H31 119.9
C30 C31 C32 120.3(3)
C32 C31 H31 119.9
C31 C32 H32 119.8
C33 C32 C31 120.3(3)
C33 C32 H32 119.8
C28 C33 H33 120.3
C32 C33 C28 119.5(3)
C32 C33 H33 120.3
C35 C34 C39 120.3(3)
C35 C34 P2 119.9(3)
C39 C34 P2 119.8(3)
C34 C35 H35 120.3
C36 C35 C34 119.5(4)
C36 C35 H35 120.3
C35 C36 H36 119.7
C37 C36 C35 120.5(4)
C37 C36 H36 119.7
C36 C37 H37 120.0
C36 C37 C38 120.0(4)
C38 C37 H37 120.0
C37 C38 H38 119.7
C37 C38 C39 120.6(4)
C39 C38 H38 119.7
C34 C39 H39 120.4
C38 C39 C34 119.2(4)
C38 C39 H39 120.4
C4 P1 C1 108.92(16)
C4 P1 C10 108.50(16)
C4 P1 C16 110.24(16)
C10 P1 C1 109.33(17)
C16 P1 C1 110.70(15)
C16 P1 C10 109.11(15)
C22 P2 C2 108.59(16)
C22 P2 C34 109.20(17)
C28 P2 C2 109.38(17)
C28 P2 C22 108.82(16)
C28 P2 C34 108.51(16)
C34 P2 C2 112.28(16)
F5 B2 F7 105.0(3)
F6 B2 F5 104.8(3)
F6 B2 F7 104.8(4)
F8 B2 F5 110.3(4)
F8 B2 F6 122.1(4)
F8 B2 F7 108.6(4)
F2 B1 F1 111.0(4)
F2 B1 F4 109.0(11)
F3 B1 F1 107.1(7)
F3 B1 F2 110.1(5)
F3 B1 F4 110.0(9)
F4 B1 F1 109.6(8)
F2A B1A F1A 113.0(14)
F2A B1A F3A 107.1(13)
F2A B1A F4A 110(3)
F3A B1A F1A 111(2)
F3A B1A F4A 104(3)
F4A B1A F1A 112(2)

loop_
_geom_bond_atom_site_label_1
_geom_bond_atom_site_label_2
_geom_bond_distance
C1 H1A 0.9900
C1 H1B 0.9900
C1 C2 1.517(5)
C1 C3A 1.238(8)
C1 P1 1.818(3)
C2 H2A 0.9900
C2 H2B 0.9900
C2 C3 1.239(7)
C2 P2 1.816(4)
C3 H3A 0.9500
C3 H3B 0.9500
C3A H3AA 0.9500
C3A H3AB 0.9500
C4 C5 1.395(5)
C4 C9 1.391(5)
C4 P1 1.787(3)
C5 H5 0.9500
C5 C6 1.387(5)
C6 H6 0.9500
C6 C7 1.378(6)
C7 H7 0.9500
C7 C8 1.384(6)
C8 H8 0.9500
C8 C9 1.389(5)
C9 H9 0.9500
C10 C11 1.397(5)
C10 C15 1.399(5)
C10 P1 1.797(3)
C11 H11 0.9500
C11 C12 1.396(5)
C12 H12 0.9500
C12 C13 1.382(6)
C13 H13 0.9500
C13 C14 1.383(5)
C14 H14 0.9500
C14 C15 1.390(5)
C15 H15 0.9500
C16 C17 1.395(4)
C16 C21 1.396(5)
C16 P1 1.792(3)
C17 H17 0.9500
C17 C18 1.383(5)
C18 H18 0.9500
C18 C19 1.392(5)
C19 H19 0.9500
C19 C20 1.382(5)
C20 H20 0.9500
C20 C21 1.384(5)
C21 H21 0.9500
C22 C23 1.388(5)
C22 C27 1.400(5)
C22 P2 1.796(3)
C23 H23 0.9500
C23 C24 1.399(5)
C24 H24 0.9500
C24 C25 1.378(6)
C25 H25 0.9500
C25 C26 1.380(6)
C26 H26 0.9500
C26 C27 1.390(5)
C27 H27 0.9500
C28 C29 1.401(5)
C28 C33 1.393(5)
C28 P2 1.794(3)
C29 H29 0.9500
C29 C30 1.393(5)
C30 H30 0.9500
C30 C31 1.378(5)
C31 H31 0.9500
C31 C32 1.394(5)
C32 H32 0.9500
C32 C33 1.383(5)
C33 H33 0.9500
C34 C35 1.395(5)
C34 C39 1.398(5)
C34 P2 1.799(3)
C35 H35 0.9500
C35 C36 1.391(5)
C36 H36 0.9500
C36 C37 1.383(6)
C37 H37 0.9500
C37 C38 1.385(6)
C38 H38 0.9500
C38 C39 1.394(5)
C39 H39 0.9500
B2 F5 1.3880(19)
B2 F6 1.387(2)
B2 F7 1.388(2)
B2 F8 1.387(2)
B1 F1 1.3924(16)
B1 F2 1.3920(16)
B1 F3 1.3919(16)
B1 F4 1.3922(16)
B1A F1A 1.3922(16)
B1A F2A 1.3920(16)
B1A F3A 1.3921(16)
B1A F4A 1.3921(16)

loop_
_geom_torsion_atom_site_label_1
_geom_torsion_atom_site_label_2
_geom_torsion_atom_site_label_3
_geom_torsion_atom_site_label_4
_geom_torsion
C1 C2 P2 C22 -79.3(3)
C1 C2 P2 C28 162.1(2)
C1 C2 P2 C34 41.6(3)
C2 C1 P1 C4 -78.6(3)
C2 C1 P1 C10 163.0(2)
C2 C1 P1 C16 42.8(3)
C3 C2 P2 C22 86.5(5)
C3 C2 P2 C28 -32.1(5)
C3 C2 P2 C34 -152.7(4)
C3A C1 C2 C3 -81.7(7)
C3A C1 C2 P2 83.9(5)
C3A C1 P1 C4 85.3(5)
C3A C1 P1 C10 -33.1(5)
C3A C1 P1 C16 -153.3(5)
C4 C5 C6 C7 -0.5(6)
C5 C4 C9 C8 -0.7(6)
C5 C4 P1 C1 -39.1(3)
C5 C4 P1 C10 79.8(3)
C5 C4 P1 C16 -160.8(3)
C5 C6 C7 C8 -0.4(7)
C6 C7 C8 C9 0.8(7)
C7 C8 C9 C4 -0.3(7)
C9 C4 C5 C6 1.0(5)
C9 C4 P1 C1 149.9(3)
C9 C4 P1 C10 -91.2(3)
C9 C4 P1 C16 28.2(3)
C10 C11 C12 C13 1.0(6)
C11 C10 C15 C14 0.2(5)
C11 C10 P1 C1 144.0(3)
C11 C10 P1 C4 25.4(3)
C11 C10 P1 C16 -94.8(3)
C11 C12 C13 C14 -0.8(6)
C12 C13 C14 C15 0.3(6)
C13 C14 C15 C10 0.0(5)
C15 C10 C11 C12 -0.6(5)
C15 C10 P1 C1 -38.4(3)
C15 C10 P1 C4 -157.0(3)
C15 C10 P1 C16 82.8(3)
C16 C17 C18 C19 -0.1(5)
C17 C16 C21 C20 -2.4(5)
C17 C16 P1 C1 104.6(3)
C17 C16 P1 C4 -134.8(3)
C17 C16 P1 C10 -15.7(3)
C17 C18 C19 C20 -0.1(5)
C18 C19 C20 C21 -0.9(5)
C19 C20 C21 C16 2.1(5)
C21 C16 C17 C18 1.4(5)
C21 C16 P1 C1 -75.2(3)
C21 C16 P1 C4 45.4(3)
C21 C16 P1 C10 164.4(3)
C22 C23 C24 C25 0.2(6)
C23 C22 C27 C26 0.5(6)
C23 C22 P2 C2 -34.0(3)
C23 C22 P2 C28 85.0(3)
C23 C22 P2 C34 -156.7(3)
C23 C24 C25 C26 0.9(6)
C24 C25 C26 C27 -1.3(6)
C25 C26 C27 C22 0.6(6)
C27 C22 C23 C24 -0.9(6)
C27 C22 P2 C2 151.9(3)
C27 C22 P2 C28 -89.1(3)
C27 C22 P2 C34 29.2(3)
C28 C29 C30 C31 -0.1(5)
C29 C28 C33 C32 -0.9(5)
C29 C28 P2 C2 144.4(3)
C29 C28 P2 C22 25.9(3)
C29 C28 P2 C34 -92.8(3)
C29 C30 C31 C32 -0.5(5)
C30 C31 C32 C33 0.4(5)
C31 C32 C33 C28 0.3(5)
C33 C28 C29 C30 0.7(5)
C33 C28 P2 C2 -39.1(3)
C33 C28 P2 C22 -157.6(3)
C33 C28 P2 C34 83.7(3)
C34 C35 C36 C37 0.8(6)
C35 C34 C39 C38 -0.1(5)
C35 C34 P2 C2 -75.4(3)
C35 C34 P2 C22 45.1(3)
C35 C34 P2 C28 163.6(3)
C35 C36 C37 C38 -0.9(6)
C36 C37 C38 C39 0.6(6)
C37 C38 C39 C34 -0.1(5)
C39 C34 C35 C36 -0.3(5)
C39 C34 P2 C2 106.9(3)
C39 C34 P2 C22 -132.6(3)
C39 C34 P2 C28 -14.1(3)
P1 C1 C2 C3 82.3(5)
P1 C1 C2 P2 -112.0(3)
P1 C4 C5 C6 -169.9(3)
P1 C4 C9 C8 170.3(3)
P1 C10 C11 C12 177.0(3)
P1 C10 C15 C14 -177.4(3)
P1 C16 C17 C18 -178.4(3)
P1 C16 C21 C20 177.4(3)
P2 C22 C23 C24 -174.9(3)
P2 C22 C27 C26 174.5(3)
P2 C28 C29 C30 177.3(3)
P2 C28 C33 C32 -177.3(3)
P2 C34 C35 C36 -177.9(3)
P2 C34 C39 C38 177.6(3)
